data_7054167
loop_
_publ_author_name
'Perret, Florent'
'Suwinska, Kinga'
'Bertino Ghera, Bernard'
'Parrot-Lopez, H\'el\`ene'
'Coleman, Anthony W.'

_publ_section_title
;
 Synthesis, solid state structures and interfacial properties of new
 para-phosphonato-O-alkoxy-calix[8]arene derivatives
;
_journal_issue 6
_journal_name_full 'New Journal of Chemistry'
_journal_page_first 893
_journal_page_last 900
_journal_paper_doi 10.1039/b616480n
_journal_volume 31
_journal_year 2007
_chemical_formula_sum 'C88 H104 Br8 O8'
_chemical_formula_weight 1928.99
_chemical_name_common awc8044
_chemical_name_systematic
;
?
;
_space_group_IT_number 2
_symmetry_cell_setting triclinic
_symmetry_space_group_name_Hall '-P 1'
_symmetry_space_group_name_H-M 'P -1'
_atom_sites_solution_hydrogens geom
_atom_sites_solution_primary direct
_atom_sites_solution_secondary difmap
_audit_creation_method SHELXL-97
_cell_angle_alpha 107.079(1)
_cell_angle_beta 90.820(1)
_cell_angle_gamma 114.725(1)
_cell_formula_units_Z 2
_cell_length_a 15.8507(3)
_cell_length_b 16.6896(3)
_cell_length_c 18.4507(4)
_cell_measurement_reflns_used 68169
_cell_measurement_temperature 100(2)
_cell_measurement_theta_max 27.48
_cell_measurement_theta_min 2.91
_cell_volume 4184.80(15)
_computing_cell_refinement 'Denzo and Scalepak (Otwinowski & Minor, 1997)'
_computing_data_collection 'Collect data collection software (Nonius B.V., 1998)'
_computing_data_reduction 'Denzo and Scalepak (Otwinowski & Minor, 1997)'
_computing_structure_refinement 'SHELXL-97 (Sheldrick, 1997)'
_computing_structure_solution 'SHELXS-97 (Sheldrick, 1990)'
_diffrn_ambient_temperature 100(2)
_diffrn_detector_area_resol_mean 8.3
_diffrn_measured_fraction_theta_full 0.982
_diffrn_measured_fraction_theta_max 0.982
_diffrn_measurement_device_type KappaApexII
_diffrn_measurement_method CCD
_diffrn_radiation_monochromator graphite
_diffrn_radiation_source 'fine-focus sealed tube'
_diffrn_radiation_type MoK\a
_diffrn_radiation_wavelength 0.71073
_diffrn_reflns_av_R_equivalents 0.0927
_diffrn_reflns_av_sigmaI/netI 0.0747
_diffrn_reflns_limit_h_max 20
_diffrn_reflns_limit_h_min -20
_diffrn_reflns_limit_k_max 21
_diffrn_reflns_limit_k_min -21
_diffrn_reflns_limit_l_max 23
_diffrn_reflns_limit_l_min -23
_diffrn_reflns_number 68169
_diffrn_reflns_theta_full 27.47
_diffrn_reflns_theta_max 27.47
_diffrn_reflns_theta_min 2.92
_exptl_absorpt_coefficient_mu 3.886
_exptl_absorpt_correction_type none
_exptl_crystal_colour transparent
_exptl_crystal_density_diffrn 1.530
_exptl_crystal_density_method 'not measured'
_exptl_crystal_description block
_exptl_crystal_F_000 1952
_exptl_crystal_size_max 0.04
_exptl_crystal_size_mid 0.12
_exptl_crystal_size_min 0.20
_refine_diff_density_max 4.761
_refine_diff_density_min -1.844
_refine_diff_density_rms 0.161
_refine_ls_extinction_method none
_refine_ls_goodness_of_fit_ref 1.07
_refine_ls_hydrogen_treatment riding
_refine_ls_matrix_type full
_refine_ls_number_parameters 944
_refine_ls_number_reflns 18835
_refine_ls_number_restraints 0
_refine_ls_restrained_S_all 1.07
_refine_ls_R_factor_all 0.119
_refine_ls_R_factor_gt 0.079
_refine_ls_shift/su_max 0.068
_refine_ls_shift/su_mean 0.004
_refine_ls_structure_factor_coef Fsqd
_refine_ls_weighting_details 'calc w=1/[\s^2^(Fo^2^)+(0.0463P)^2^+39.1913P] where P=(Fo^2^+2Fc^2^)/3'
_refine_ls_weighting_scheme calc
_refine_ls_wR_factor_gt 0.164
_refine_ls_wR_factor_ref 0.181
_reflns_number_gt 13533
_reflns_number_total 18835
_reflns_threshold_expression >2\s(I)
_cod_data_source_file b616480n.txt
_cod_data_source_block awc8044
_cod_original_cell_volume 4186.09(17)
_cod_original_sg_symbol_H-M P-1
_cod_database_code 7054167

loop_
_symmetry_equiv_pos_as_xyz
'x, y, z'
'-x, -y, -z'

loop_
_atom_site_label
_atom_site_type_symbol
_atom_site_fract_x
_atom_site_fract_y
_atom_site_fract_z
_atom_site_U_iso_or_equiv
_atom_site_adp_type
_atom_site_occupancy
_atom_site_symmetry_multiplicity
_atom_site_calc_flag
_atom_site_refinement_flags
_atom_site_disorder_assembly
_atom_site_disorder_group
C1 C 0.0777(4) 0.3539(4) 0.1678(3) 0.0190(13) Uani 1 1 d . . .
C2 C 0.0492(5) 0.3126(4) 0.0880(4) 0.0214(13) Uani 1 1 d . . .
C3 C 0.0743(5) 0.2420(5) 0.0495(4) 0.0237(14) Uani 1 1 d . . .
H3 H 0.0558 0.2124 -0.0044 0.028 Uiso 1 1 calc R . .
C4 C 0.1254(5) 0.2157(5) 0.0897(4) 0.0255(14) Uani 1 1 d . . .
C5 C 0.1530(5) 0.2553(4) 0.1685(4) 0.0227(14) Uani 1 1 d . . .
H5 H 0.1876 0.2348 0.1950 0.027 Uiso 1 1 calc R . .
C6 C 0.1287(4) 0.3261(4) 0.2086(4) 0.0211(13) Uani 1 1 d . . .
C7 C -0.0295(5) 0.4098(5) 0.2292(4) 0.0326(17) Uani 1 1 d . . .
H7A H -0.0434 0.3685 0.2609 0.039 Uiso 1 1 calc R . .
H7B H -0.0786 0.3783 0.1832 0.039 Uiso 1 1 calc R . .
C8 C -0.0273(6) 0.5033(6) 0.2753(5) 0.043(2) Uani 1 1 d . . .
H8A H -0.0001 0.5481 0.2471 0.052 Uiso 1 1 calc R . .
H8B H -0.0926 0.4944 0.2799 0.052 Uiso 1 1 calc R . .
C9 C 0.0277(9) 0.5428(9) 0.3523(6) 0.084(4) Uani 1 1 d . . .
H9A H 0.0924 0.5499 0.3480 0.101 Uiso 1 1 calc R . .
H9B H -0.0009 0.4995 0.3814 0.101 Uiso 1 1 calc R . .
C10 C 0.0313(11) 0.6390(10) 0.3960(8) 0.116(6) Uani 1 1 d . . .
H10A H 0.0651 0.6836 0.3699 0.173 Uiso 1 1 calc R . .
H10B H 0.0640 0.6614 0.4486 0.173 Uiso 1 1 calc R . .
H10C H -0.0329 0.6328 0.3973 0.173 Uiso 1 1 calc R . .
C11 C 0.1597(5) 0.3763(5) 0.2952(4) 0.0255(15) Uani 1 1 d . . .
H11A H 0.2035 0.4426 0.3044 0.031 Uiso 1 1 calc R . .
H11B H 0.1038 0.3746 0.3193 0.031 Uiso 1 1 calc R . .
C12 C 0.1546(4) 0.2543(4) 0.3530(3) 0.0183(12) Uani 1 1 d . . .
C13 C 0.2073(5) 0.3342(4) 0.3335(4) 0.0213(13) Uani 1 1 d . . .
C14 C 0.3051(5) 0.3720(4) 0.3478(3) 0.0209(13) Uani 1 1 d . . .
H14 H 0.3428 0.4276 0.3372 0.025 Uiso 1 1 calc R . .
C15 C 0.3468(4) 0.3277(4) 0.3775(4) 0.0201(13) Uani 1 1 d . . .
C16 C 0.2949(4) 0.2457(4) 0.3917(3) 0.0176(12) Uani 1 1 d . . .
H16 H 0.3256 0.2154 0.4096 0.021 Uiso 1 1 calc R . .
C17 C 0.1977(4) 0.2078(4) 0.3795(3) 0.0168(12) Uani 1 1 d . . .
C18 C 0.0225(5) 0.2434(5) 0.4137(4) 0.0302(16) Uani 1 1 d . . .
H18A H 0.0432 0.3117 0.4344 0.036 Uiso 1 1 calc R . .
H18B H 0.0467 0.2244 0.4521 0.036 Uiso 1 1 calc R . .
C19 C -0.0858(5) 0.1912(5) 0.3964(4) 0.0310(16) Uani 1 1 d . . .
H19A H -0.1048 0.1243 0.3688 0.037 Uiso 1 1 calc R . .
H19B H -0.1106 0.1960 0.4457 0.037 Uiso 1 1 calc R . .
C20 C -0.1302(5) 0.2275(5) 0.3494(5) 0.0365(18) Uani 1 1 d . . .
H20A H -0.1067 0.2218 0.2996 0.044 Uiso 1 1 calc R . .
H20B H -0.1113 0.2946 0.3766 0.044 Uiso 1 1 calc R . .
C21 C -0.2365(6) 0.1750(6) 0.3348(6) 0.054(2) Uani 1 1 d . . .
H21A H -0.2556 0.1081 0.3107 0.080 Uiso 1 1 calc R . .
H21B H -0.2622 0.1974 0.3006 0.080 Uiso 1 1 calc R . .
H21C H -0.2605 0.1857 0.3836 0.080 Uiso 1 1 calc R . .
C22 C 0.1375(4) 0.1169(4) 0.3940(4) 0.0197(13) Uani 1 1 d . . .
H22A H 0.1273 0.1315 0.4482 0.024 Uiso 1 1 calc R . .
H22B H 0.0752 0.0866 0.3613 0.024 Uiso 1 1 calc R . .
C23 C 0.1790(4) -0.0025(4) 0.3021(3) 0.0167(12) Uani 1 1 d . . .
C24 C 0.1801(4) 0.0481(4) 0.3779(3) 0.0165(12) Uani 1 1 d . . .
C25 C 0.2195(4) 0.0351(4) 0.4386(4) 0.0197(13) Uani 1 1 d . . .
H25 H 0.2226 0.0708 0.4901 0.024 Uiso 1 1 calc R . .
C26 C 0.2541(4) -0.0304(5) 0.4229(4) 0.0224(13) Uani 1 1 d . . .
C27 C 0.2524(4) -0.0822(5) 0.3485(4) 0.0238(14) Uani 1 1 d . . .
H27 H 0.2765 -0.1271 0.3396 0.029 Uiso 1 1 calc R . .
C28 C 0.2156(4) -0.0685(4) 0.2870(4) 0.0205(13) Uani 1 1 d . . .
C29 C 0.0430(5) -0.0343(5) 0.2203(4) 0.0254(14) Uani 1 1 d . . .
H29A H 0.0132 -0.0444 0.2656 0.030 Uiso 1 1 calc R . .
H29B H 0.0241 -0.0960 0.1806 0.030 Uiso 1 1 calc R . .
C30 C 0.0105(5) 0.0235(5) 0.1897(4) 0.0303(16) Uani 1 1 d . . .
H30A H 0.0306 0.0230 0.1390 0.036 Uiso 1 1 calc R . .
H30B H 0.0410 0.0889 0.2248 0.036 Uiso 1 1 calc R . .
C31 C -0.0954(6) -0.0115(6) 0.1809(5) 0.0396(19) Uani 1 1 d . . .
H31A H -0.1256 -0.0761 0.1443 0.047 Uiso 1 1 calc R . .
H31B H -0.1155 -0.0135 0.2311 0.047 Uiso 1 1 calc R . .
C32 C -0.1294(7) 0.0476(7) 0.1531(5) 0.057(3) Uani 1 1 d . . .
H32A H -0.1031 0.1107 0.1906 0.086 Uiso 1 1 calc R . .
H32B H -0.1982 0.0198 0.1468 0.086 Uiso 1 1 calc R . .
H32C H -0.1090 0.0507 0.1037 0.086 Uiso 1 1 calc R . .
C33 C 0.2158(4) -0.1223(5) 0.2063(4) 0.0238(14) Uani 1 1 d . . .
H33A H 0.2598 -0.1502 0.2074 0.029 Uiso 1 1 calc R . .
H33B H 0.2405 -0.0781 0.1773 0.029 Uiso 1 1 calc R . .
C34 C 0.1063(5) -0.2337(5) 0.0828(4) 0.0230(14) Uani 1 1 d . . .
C35 C 0.1201(4) -0.2002(4) 0.1627(4) 0.0200(13) Uani 1 1 d . . .
C36 C 0.0479(4) -0.2393(4) 0.2015(4) 0.0191(13) Uani 1 1 d . . .
H36 H 0.0569 -0.2175 0.2560 0.023 Uiso 1 1 calc R . .
C37 C -0.0375(5) -0.3106(4) 0.1599(4) 0.0219(13) Uani 1 1 d . . .
C38 C -0.0512(4) -0.3449(4) 0.0811(4) 0.0214(13) Uani 1 1 d . . .
H38 H -0.1099 -0.3947 0.0539 0.026 Uiso 1 1 calc R . .
C39 C 0.0213(5) -0.3066(4) 0.0406(4) 0.0215(13) Uani 1 1 d . . .
C40 C 0.1794(5) -0.1208(5) 0.0224(4) 0.0224(13) Uani 1 1 d . . .
H40A H 0.1810 -0.0700 0.0676 0.027 Uiso 1 1 calc R . .
H40B H 0.1212 -0.1441 -0.0140 0.027 Uiso 1 1 calc R . .
C41 C 0.2650(5) -0.0845(5) -0.0158(4) 0.0266(15) Uani 1 1 d . . .
H41A H 0.3221 -0.0635 0.0210 0.032 Uiso 1 1 calc R . .
H41B H 0.2682 -0.0294 -0.0279 0.032 Uiso 1 1 calc R . .
C42 C 0.2654(5) -0.1562(5) -0.0892(5) 0.0341(17) Uani 1 1 d . . .
H42A H 0.2067 -0.1801 -0.1251 0.041 Uiso 1 1 calc R . .
H42B H 0.2667 -0.2095 -0.0769 0.041 Uiso 1 1 calc R . .
C43 C 0.3500(6) -0.1146(6) -0.1282(5) 0.045(2) Uani 1 1 d . . .
H43A H 0.3473 -0.0636 -0.1427 0.067 Uiso 1 1 calc R . .
H43B H 0.3487 -0.1631 -0.1743 0.067 Uiso 1 1 calc R . .
H43C H 0.4082 -0.0903 -0.0926 0.067 Uiso 1 1 calc R . .
C44 C 0.0068(5) -0.3451(5) -0.0460(4) 0.0236(14) Uani 1 1 d . . .
H44A H -0.0257 -0.4142 -0.0619 0.028 Uiso 1 1 calc R . .
H44B H 0.0693 -0.3276 -0.0626 0.028 Uiso 1 1 calc R . .
C45 C 0.4008(4) 0.1466(4) -0.1743(4) 0.0189(13) Uani 1 1 d . . .
C46 C 0.3420(5) 0.1657(4) -0.2166(4) 0.0223(13) Uani 1 1 d . . .
C47 C 0.3071(5) 0.2285(5) -0.1772(4) 0.0258(14) Uani 1 1 d . . .
H47 H 0.2660 0.2422 -0.2039 0.031 Uiso 1 1 calc R . .
C48 C 0.3342(5) 0.2695(5) -0.0991(4) 0.0274(15) Uani 1 1 d . . .
C49 C 0.3942(5) 0.2529(5) -0.0570(4) 0.0231(14) Uani 1 1 d . . .
H49 H 0.4117 0.2835 -0.0031 0.028 Uiso 1 1 calc R . .
C50 C 0.4287(5) 0.1897(5) -0.0957(4) 0.0233(14) Uani 1 1 d . . .
C51 C 0.5112(5) 0.1080(5) -0.2460(4) 0.0325(17) Uani 1 1 d . . .
H51A H 0.5667 0.1285 -0.2077 0.039 Uiso 1 1 calc R . .
H51B H 0.5182 0.1615 -0.2626 0.039 Uiso 1 1 calc R . .
C52 C 0.5040(5) 0.0268(5) -0.3147(4) 0.0324(17) Uani 1 1 d . . .
H52A H 0.4442 0.0024 -0.3494 0.039 Uiso 1 1 calc R . .
H52B H 0.5563 0.0498 -0.3434 0.039 Uiso 1 1 calc R . .
C53 C 0.5075(5) -0.0513(5) -0.2925(5) 0.0357(18) Uani 1 1 d . . .
H53A H 0.4551 -0.0750 -0.2641 0.043 Uiso 1 1 calc R . .
H53B H 0.5673 -0.0275 -0.2579 0.043 Uiso 1 1 calc R . .
C54 C 0.5002(7) -0.1326(6) -0.3643(5) 0.047(2) Uani 1 1 d . . .
H54A H 0.4423 -0.1545 -0.3995 0.071 Uiso 1 1 calc R . .
H54B H 0.4989 -0.1841 -0.3483 0.071 Uiso 1 1 calc R . .
H54C H 0.5546 -0.1104 -0.3902 0.071 Uiso 1 1 calc R . .
C55 C 0.4946(5) 0.1663(5) -0.0533(4) 0.0244(14) Uani 1 1 d . . .
H55A H 0.4696 0.0975 -0.0692 0.029 Uiso 1 1 calc R . .
H55B H 0.5569 0.1908 -0.0700 0.029 Uiso 1 1 calc R . .
C56 C 0.5928(4) 0.2771(4) 0.0770(4) 0.0189(13) Uani 1 1 d . . .
C57 C 0.5082(5) 0.2046(4) 0.0332(4) 0.0232(14) Uani 1 1 d . . .
C58 C 0.4344(4) 0.1679(4) 0.0728(4) 0.0236(14) Uani 1 1 d . . .
H58 H 0.3751 0.1199 0.0449 0.028 Uiso 1 1 calc R . .
C59 C 0.4472(5) 0.2008(5) 0.1515(4) 0.0245(14) Uani 1 1 d . . .
C60 C 0.5327(4) 0.2704(4) 0.1950(4) 0.0223(13) Uani 1 1 d . . .
H60 H 0.5404 0.2910 0.2495 0.027 Uiso 1 1 calc R . .
C61 C 0.6069(4) 0.3094(4) 0.1571(4) 0.0203(13) Uani 1 1 d . . .
C62 C 0.6685(5) 0.3895(5) 0.0165(4) 0.0252(14) Uani 1 1 d . . .
H62A H 0.6771 0.4429 0.0623 0.030 Uiso 1 1 calc R . .
H62B H 0.6078 0.3687 -0.0155 0.030 Uiso 1 1 calc R . .
C63 C 0.7474(5) 0.4186(5) -0.0283(4) 0.0281(15) Uani 1 1 d . . .
H63A H 0.8069 0.4356 0.0036 0.034 Uiso 1 1 calc R . .
H63B H 0.7526 0.4753 -0.0388 0.034 Uiso 1 1 calc R . .
C64 C 0.7360(5) 0.3442(5) -0.1043(4) 0.0314(16) Uani 1 1 d . . .
H64A H 0.6758 0.3257 -0.1360 0.038 Uiso 1 1 calc R . .
H64B H 0.7333 0.2882 -0.0940 0.038 Uiso 1 1 calc R . .
C65 C 0.8169(7) 0.3784(6) -0.1494(6) 0.049(2) Uani 1 1 d . . .
H65A H 0.8195 0.4334 -0.1602 0.073 Uiso 1 1 calc R . .
H65B H 0.8064 0.3287 -0.1978 0.073 Uiso 1 1 calc R . .
H65C H 0.8765 0.3950 -0.1189 0.073 Uiso 1 1 calc R . .
C66 C 0.7041(4) 0.3805(4) 0.2007(4) 0.0231(14) Uani 1 1 d . . .
H66A H 0.7447 0.3482 0.1975 0.028 Uiso 1 1 calc R . .
H66B H 0.7311 0.4276 0.1746 0.028 Uiso 1 1 calc R . .
C67 C 0.6763(4) 0.5007(4) 0.3047(4) 0.0211(13) Uani 1 1 d . . .
C68 C 0.7077(4) 0.4308(4) 0.2844(4) 0.0198(13) Uani 1 1 d . . .
C69 C 0.7434(5) 0.4106(5) 0.3424(4) 0.0268(15) Uani 1 1 d . . .
H69 H 0.7646 0.3634 0.3296 0.032 Uiso 1 1 calc R . .
C70 C 0.7483(5) 0.4583(5) 0.4181(4) 0.0295(15) Uani 1 1 d . . .
C71 C 0.7167(4) 0.5267(4) 0.4389(4) 0.0228(14) Uani 1 1 d . . .
H71 H 0.7203 0.5587 0.4916 0.027 Uiso 1 1 calc R . .
C72 C 0.6796(4) 0.5484(4) 0.3822(4) 0.0215(13) Uani 1 1 d . . .
C73 C 0.5539(6) 0.5115(7) 0.2334(5) 0.046(2) Uani 1 1 d . . .
H73A H 0.5489 0.5662 0.2691 0.055 Uiso 1 1 calc R . .
H73B H 0.5098 0.4549 0.2440 0.055 Uiso 1 1 calc R . .
C74 C 0.5282(7) 0.5034(8) 0.1544(6) 0.057(3) Uani 1 1 d . . .
H74A H 0.5119 0.4387 0.1212 0.069 Uiso 1 1 calc R . .
H74B H 0.5844 0.5456 0.1384 0.069 Uiso 1 1 calc R . .
C75 C 0.4486(7) 0.5253(7) 0.1393(6) 0.054(2) Uani 1 1 d . . .
H75A H 0.4332 0.5100 0.0832 0.065 Uiso 1 1 calc R . .
H75B H 0.4695 0.5933 0.1634 0.065 Uiso 1 1 calc R . .
C76 C 0.3601(7) 0.4735(9) 0.1688(5) 0.062(3) Uani 1 1 d . . .
H76A H 0.3379 0.4061 0.1445 0.093 Uiso 1 1 calc R . .
H76B H 0.3114 0.4911 0.1563 0.093 Uiso 1 1 calc R . .
H76C H 0.3738 0.4899 0.2245 0.093 Uiso 1 1 calc R . .
C77 C 0.6458(4) 0.6232(4) 0.4064(3) 0.0180(12) Uani 1 1 d . . .
H77A H 0.6428 0.6387 0.4620 0.022 Uiso 1 1 calc R . .
H77B H 0.5814 0.5984 0.3788 0.022 Uiso 1 1 calc R . .
C78 C 0.6728(4) 0.7620(4) 0.3625(3) 0.0204(13) Uani 1 1 d . . .
C79 C 0.7092(4) 0.7117(4) 0.3900(3) 0.0171(12) Uani 1 1 d . . .
C80 C 0.8067(4) 0.7453(4) 0.4033(3) 0.0180(12) Uani 1 1 d . . .
H80 H 0.8335 0.7128 0.4226 0.022 Uiso 1 1 calc R . .
C81 C 0.8647(4) 0.8262(4) 0.3886(4) 0.0216(13) Uani 1 1 d . . .
C82 C 0.8278(5) 0.8736(4) 0.3579(4) 0.0233(14) Uani 1 1 d . . .
H82 H 0.8684 0.9281 0.3471 0.028 Uiso 1 1 calc R . .
C83 C 0.7303(5) 0.8401(4) 0.3430(3) 0.0204(13) Uani 1 1 d . . .
C84 C 0.5402(5) 0.7557(6) 0.4235(4) 0.0337(18) Uani 1 1 d . . .
H84A H 0.5453 0.7185 0.4548 0.040 Uiso 1 1 calc R A 1
H84B H 0.5785 0.8227 0.4530 0.040 Uiso 1 1 calc R A 1
C85A C 0.442(2) 0.737(2) 0.4075(18) 0.111(10) Uiso 0.548(19) 1 d P B 1
H85A H 0.4182 0.7358 0.4565 0.133 Uiso 0.548(19) 1 calc PR B 1
H85B H 0.4451 0.7946 0.4000 0.133 Uiso 0.548(19) 1 calc PR B 1
C86A C 0.3728(9) 0.6671(9) 0.3535(7) 0.026(3) Uiso 0.548(19) 1 d P B 1
H86A H 0.3526 0.6080 0.3649 0.031 Uiso 0.548(19) 1 calc PR B 1
H86B H 0.3930 0.6586 0.3024 0.031 Uiso 0.548(19) 1 calc PR B 1
C85B C 0.4338(11) 0.6754(12) 0.4092(10) 0.031(5) Uiso 0.452(19) 1 d P B 2
H85C H 0.4099 0.6701 0.4577 0.037 Uiso 0.452(19) 1 calc PR B 2
H85D H 0.4263 0.6138 0.3754 0.037 Uiso 0.452(19) 1 calc PR B 2
C86B C 0.3797(18) 0.7302(18) 0.3600(14) 0.060(7) Uiso 0.452(19) 1 d P B 2
H86C H 0.4065 0.7980 0.3886 0.072 Uiso 0.452(19) 1 calc PR B 2
H86D H 0.3960 0.7224 0.3076 0.072 Uiso 0.452(19) 1 calc PR B 2
C87 C 0.2946(18) 0.696(2) 0.3559(13) 0.207(14) Uani 1 1 d . . .
H87A H 0.2380 0.6442 0.3221 0.311 Uiso 1 1 calc R B 1
H87B H 0.3134 0.7503 0.3387 0.311 Uiso 1 1 calc R B 1
H87C H 0.2814 0.7121 0.4086 0.311 Uiso 1 1 calc R B 1
C88 C 0.6873(5) 0.8850(5) 0.3029(4) 0.0242(14) Uani 1 1 d . . .
H88A H 0.7335 0.9506 0.3121 0.029 Uiso 1 1 calc R . .
H88B H 0.6315 0.8859 0.3258 0.029 Uiso 1 1 calc R . .
O1 O 0.0623(3) 0.4298(3) 0.2068(2) 0.0207(9) Uani 1 1 d . . .
O2 O 0.0577(3) 0.2197(3) 0.3421(2) 0.0205(9) Uani 1 1 d . . .
O3 O 0.1445(3) 0.0132(3) 0.2416(3) 0.0229(10) Uani 1 1 d . . .
O4 O 0.1806(3) -0.1958(3) 0.0460(2) 0.0217(9) Uani 1 1 d . . .
O5 O 0.4263(3) 0.0766(3) -0.2129(2) 0.0200(9) Uani 1 1 d . . .
O6 O 0.6682(3) 0.3140(3) 0.0399(2) 0.0213(9) Uani 1 1 d . . .
O7 O 0.6483(3) 0.5224(3) 0.2459(3) 0.0270(10) Uani 1 1 d . . .
O8 O 0.5757(3) 0.7316(3) 0.3517(3) 0.0257(10) Uani 1 1 d . B .
Br1 Br 0.16101(6) 0.12216(5) 0.03433(4) 0.03351(18) Uani 1 1 d . . .
Br2 Br 0.48055(4) 0.38362(5) 0.40106(4) 0.02750(16) Uani 1 1 d . . .
Br3 Br 0.30829(6) -0.04864(6) 0.50631(4) 0.03783(19) Uani 1 1 d . . .
Br4 Br -0.13972(5) -0.35932(5) 0.21236(4) 0.02623(16) Uani 1 1 d . . .
Br5 Br 0.28064(6) 0.34840(6) -0.04387(4) 0.03672(19) Uani 1 1 d . . .
Br6 Br 0.34392(5) 0.14784(5) 0.20230(4) 0.02772(16) Uani 1 1 d . . .
Br7 Br 0.80104(7) 0.43285(7) 0.49713(5) 0.0473(2) Uani 1 1 d . . .
Br8 Br 0.99664(4) 0.87496(5) 0.41291(4) 0.02546(16) Uani 1 1 d . . .

loop_
_atom_site_aniso_label
_atom_site_aniso_U_11
_atom_site_aniso_U_22
_atom_site_aniso_U_33
_atom_site_aniso_U_23
_atom_site_aniso_U_13
_atom_site_aniso_U_12
C1 0.023(3) 0.016(3) 0.014(3) 0.001(2) 0.003(2) 0.008(3)
C2 0.025(3) 0.022(3) 0.018(3) 0.007(3) 0.005(3) 0.010(3)
C3 0.030(4) 0.026(3) 0.012(3) 0.001(3) 0.006(3) 0.013(3)
C4 0.034(4) 0.022(3) 0.022(3) 0.004(3) 0.010(3) 0.016(3)
C5 0.030(4) 0.020(3) 0.022(3) 0.006(3) 0.002(3) 0.015(3)
C6 0.023(3) 0.017(3) 0.017(3) 0.001(2) 0.005(2) 0.006(3)
C7 0.031(4) 0.035(4) 0.036(4) 0.013(3) 0.015(3) 0.017(3)
C8 0.037(4) 0.054(5) 0.046(5) 0.015(4) 0.010(4) 0.028(4)
C9 0.095(9) 0.113(10) 0.044(6) -0.021(6) -0.024(6) 0.078(8)
C10 0.131(12) 0.115(11) 0.084(9) -0.054(8) -0.021(8) 0.098(11)
C11 0.041(4) 0.020(3) 0.018(3) 0.006(3) 0.002(3) 0.016(3)
C12 0.021(3) 0.023(3) 0.012(3) 0.004(2) 0.002(2) 0.012(3)
C13 0.024(3) 0.020(3) 0.016(3) 0.001(2) 0.004(2) 0.009(3)
C14 0.026(3) 0.015(3) 0.017(3) 0.006(2) 0.008(3) 0.004(3)
C15 0.017(3) 0.015(3) 0.018(3) 0.001(2) 0.006(2) 0.000(2)
C16 0.018(3) 0.021(3) 0.013(3) 0.005(2) 0.007(2) 0.008(3)
C17 0.017(3) 0.012(3) 0.016(3) 0.004(2) 0.008(2) 0.001(2)
C18 0.030(4) 0.040(4) 0.022(3) 0.007(3) 0.007(3) 0.019(3)
C19 0.028(4) 0.030(4) 0.032(4) 0.011(3) 0.014(3) 0.009(3)
C20 0.026(4) 0.028(4) 0.048(5) 0.008(3) 0.000(3) 0.008(3)
C21 0.031(4) 0.041(5) 0.083(7) 0.021(5) -0.001(5) 0.012(4)
C22 0.017(3) 0.020(3) 0.021(3) 0.007(3) 0.004(2) 0.007(3)
C23 0.010(3) 0.016(3) 0.014(3) 0.002(2) 0.002(2) -0.001(2)
C24 0.010(3) 0.016(3) 0.022(3) 0.009(2) 0.003(2) 0.003(2)
C25 0.016(3) 0.022(3) 0.018(3) 0.004(2) 0.002(2) 0.007(3)
C26 0.016(3) 0.028(3) 0.022(3) 0.011(3) -0.003(2) 0.008(3)
C27 0.019(3) 0.025(3) 0.030(4) 0.010(3) 0.005(3) 0.012(3)
C28 0.013(3) 0.018(3) 0.021(3) 0.003(2) 0.002(2) 0.001(2)
C29 0.021(3) 0.026(3) 0.030(4) 0.011(3) -0.001(3) 0.010(3)
C30 0.039(4) 0.028(4) 0.021(3) 0.004(3) -0.003(3) 0.014(3)
C31 0.037(4) 0.060(5) 0.032(4) 0.017(4) 0.005(3) 0.031(4)
C32 0.063(6) 0.077(7) 0.040(5) 0.001(5) -0.008(4) 0.051(6)
C33 0.018(3) 0.025(3) 0.022(3) 0.005(3) 0.003(3) 0.006(3)
C34 0.022(3) 0.029(3) 0.024(3) 0.011(3) 0.005(3) 0.015(3)
C35 0.015(3) 0.021(3) 0.022(3) 0.003(3) 0.002(2) 0.008(3)
C36 0.023(3) 0.018(3) 0.016(3) 0.005(2) 0.003(2) 0.010(3)
C37 0.023(3) 0.018(3) 0.026(3) 0.006(3) 0.006(3) 0.012(3)
C38 0.015(3) 0.019(3) 0.024(3) 0.002(3) 0.001(2) 0.005(3)
C39 0.028(3) 0.024(3) 0.017(3) 0.006(3) 0.000(3) 0.017(3)
C40 0.025(3) 0.026(3) 0.020(3) 0.007(3) 0.005(3) 0.014(3)
C41 0.024(3) 0.029(4) 0.031(4) 0.015(3) 0.006(3) 0.012(3)
C42 0.037(4) 0.034(4) 0.040(4) 0.016(3) 0.018(3) 0.022(4)
C43 0.052(5) 0.051(5) 0.063(6) 0.042(5) 0.037(5) 0.036(4)
C44 0.029(4) 0.028(3) 0.017(3) 0.003(3) 0.000(3) 0.018(3)
C45 0.021(3) 0.015(3) 0.021(3) 0.007(2) 0.006(2) 0.008(3)
C46 0.031(4) 0.022(3) 0.018(3) 0.007(3) 0.003(3) 0.015(3)
C47 0.034(4) 0.029(4) 0.025(3) 0.010(3) 0.003(3) 0.023(3)
C48 0.036(4) 0.027(4) 0.024(4) 0.004(3) 0.005(3) 0.023(3)
C49 0.031(4) 0.025(3) 0.017(3) 0.004(3) 0.000(3) 0.018(3)
C50 0.022(3) 0.025(3) 0.020(3) 0.006(3) 0.004(3) 0.009(3)
C51 0.020(3) 0.032(4) 0.038(4) 0.002(3) 0.009(3) 0.010(3)
C52 0.031(4) 0.039(4) 0.033(4) 0.010(3) 0.015(3) 0.022(3)
C53 0.024(4) 0.040(4) 0.047(5) 0.017(4) 0.007(3) 0.017(3)
C54 0.050(5) 0.039(5) 0.055(6) 0.008(4) 0.011(4) 0.027(4)
C55 0.026(3) 0.028(4) 0.023(3) 0.005(3) 0.000(3) 0.018(3)
C56 0.016(3) 0.023(3) 0.023(3) 0.011(3) 0.007(2) 0.011(3)
C57 0.027(3) 0.022(3) 0.023(3) 0.005(3) 0.002(3) 0.015(3)
C58 0.017(3) 0.021(3) 0.025(3) 0.000(3) -0.004(3) 0.006(3)
C59 0.020(3) 0.026(3) 0.026(4) 0.005(3) 0.008(3) 0.011(3)
C60 0.019(3) 0.023(3) 0.026(3) 0.008(3) 0.002(3) 0.010(3)
C61 0.013(3) 0.018(3) 0.021(3) 0.000(2) 0.001(2) 0.002(2)
C62 0.032(4) 0.022(3) 0.026(3) 0.005(3) 0.007(3) 0.018(3)
C63 0.026(4) 0.017(3) 0.036(4) 0.008(3) 0.002(3) 0.005(3)
C64 0.039(4) 0.025(4) 0.038(4) 0.013(3) 0.020(3) 0.019(3)
C65 0.061(6) 0.043(5) 0.069(6) 0.040(5) 0.045(5) 0.034(5)
C66 0.019(3) 0.022(3) 0.021(3) 0.004(3) 0.002(3) 0.005(3)
C67 0.014(3) 0.021(3) 0.018(3) 0.008(3) 0.004(2) -0.002(2)
C68 0.014(3) 0.014(3) 0.020(3) 0.002(2) 0.006(2) -0.002(2)
C69 0.026(4) 0.028(4) 0.026(4) 0.003(3) 0.005(3) 0.016(3)
C70 0.029(4) 0.034(4) 0.026(4) 0.013(3) 0.000(3) 0.012(3)
C71 0.018(3) 0.021(3) 0.021(3) 0.002(3) -0.002(2) 0.005(3)
C72 0.013(3) 0.021(3) 0.024(3) 0.006(3) 0.003(2) 0.003(3)
C73 0.028(4) 0.076(6) 0.044(5) 0.026(5) 0.002(4) 0.027(4)
C74 0.040(5) 0.080(7) 0.062(6) 0.039(6) 0.010(4) 0.025(5)
C75 0.050(6) 0.072(7) 0.048(6) 0.027(5) 0.003(4) 0.029(5)
C76 0.043(5) 0.108(9) 0.042(5) 0.040(6) 0.010(4) 0.030(6)
C77 0.014(3) 0.021(3) 0.018(3) 0.007(2) 0.010(2) 0.005(2)
C78 0.017(3) 0.023(3) 0.016(3) 0.001(2) 0.003(2) 0.008(3)
C79 0.014(3) 0.018(3) 0.013(3) 0.003(2) 0.003(2) 0.003(2)
C80 0.020(3) 0.021(3) 0.018(3) 0.009(2) 0.002(2) 0.012(3)
C81 0.019(3) 0.020(3) 0.017(3) 0.003(2) 0.005(2) 0.003(3)
C82 0.022(3) 0.021(3) 0.018(3) 0.006(3) 0.008(3) 0.001(3)
C83 0.031(3) 0.021(3) 0.009(3) 0.000(2) 0.000(2) 0.015(3)
C84 0.022(3) 0.056(5) 0.025(4) 0.005(3) 0.005(3) 0.024(4)
C87 0.28(3) 0.40(4) 0.22(2) 0.24(3) 0.17(2) 0.31(3)
C88 0.031(4) 0.026(3) 0.019(3) 0.005(3) -0.001(3) 0.017(3)
O1 0.021(2) 0.018(2) 0.020(2) 0.0029(18) 0.0049(18) 0.0078(19)
O2 0.016(2) 0.029(2) 0.016(2) 0.0034(18) 0.0021(17) 0.0126(19)
O3 0.014(2) 0.029(2) 0.024(2) 0.0119(19) 0.0001(17) 0.0050(19)
O4 0.027(2) 0.025(2) 0.019(2) 0.0098(18) 0.0097(18) 0.015(2)
O5 0.019(2) 0.019(2) 0.020(2) 0.0015(17) 0.0052(17) 0.0093(18)
O6 0.025(2) 0.023(2) 0.018(2) 0.0067(18) 0.0056(18) 0.012(2)
O7 0.027(3) 0.035(3) 0.019(2) 0.010(2) 0.0013(19) 0.013(2)
O8 0.020(2) 0.034(3) 0.021(2) 0.004(2) -0.0020(18) 0.014(2)
Br1 0.0488(5) 0.0376(4) 0.0235(4) 0.0038(3) 0.0051(3) 0.0320(4)
Br2 0.0166(3) 0.0249(3) 0.0297(4) 0.0053(3) 0.0066(3) 0.0012(3)
Br3 0.0464(5) 0.0476(5) 0.0258(4) 0.0117(3) -0.0048(3) 0.0272(4)
Br4 0.0202(3) 0.0261(3) 0.0305(4) 0.0115(3) 0.0059(3) 0.0069(3)
Br5 0.0526(5) 0.0488(5) 0.0263(4) 0.0090(3) 0.0101(3) 0.0407(4)
Br6 0.0200(3) 0.0303(4) 0.0266(3) 0.0082(3) 0.0046(3) 0.0062(3)
Br7 0.0650(6) 0.0673(6) 0.0304(4) 0.0203(4) 0.0042(4) 0.0456(5)
Br8 0.0141(3) 0.0283(3) 0.0272(3) 0.0094(3) 0.0043(2) 0.0029(3)

loop_
_atom_type_symbol
_atom_type_description
_atom_type_scat_dispersion_real
_atom_type_scat_dispersion_imag
_atom_type_scat_source
C C 0.0033 0.0016 'International Tables Vol C Tables 4.2.6.8 and 6.1.1.4'
H H 0.0000 0.0000 'International Tables Vol C Tables 4.2.6.8 and 6.1.1.4'
O O 0.0106 0.0060 'International Tables Vol C Tables 4.2.6.8 and 6.1.1.4'
Br Br -0.2901 2.4595 'International Tables Vol C Tables 4.2.6.8 and 6.1.1.4'

loop_
_geom_angle_atom_site_label_1
_geom_angle_atom_site_label_2
_geom_angle_atom_site_label_3
_geom_angle
_geom_angle_site_symmetry_1
_geom_angle_site_symmetry_3
O1 C1 C6 118.2(5) . .
O1 C1 C2 119.6(6) . .
C6 C1 C2 122.0(6) . .
C3 C2 C1 117.9(6) . .
C3 C2 C44 122.0(6) . 2
C1 C2 C44 120.1(6) . 2
C4 C3 C2 119.9(6) . .
C4 C3 H3 120.0 . .
C2 C3 H3 120.0 . .
C3 C4 C5 122.6(6) . .
C3 C4 Br1 118.3(5) . .
C5 C4 Br1 119.1(5) . .
C4 C5 C6 118.7(6) . .
C4 C5 H5 120.7 . .
C6 C5 H5 120.7 . .
C1 C6 C5 118.9(6) . .
C1 C6 C11 119.0(5) . .
C5 C6 C11 122.1(6) . .
O1 C7 C8 107.0(6) . .
O1 C7 H7A 110.3 . .
C8 C7 H7A 110.3 . .
O1 C7 H7B 110.3 . .
C8 C7 H7B 110.3 . .
H7A C7 H7B 108.6 . .
C9 C8 C7 112.7(8) . .
C9 C8 H8A 109.1 . .
C7 C8 H8A 109.1 . .
C9 C8 H8B 109.1 . .
C7 C8 H8B 109.1 . .
H8A C8 H8B 107.8 . .
C8 C9 C10 111.2(10) . .
C8 C9 H9A 109.4 . .
C10 C9 H9A 109.4 . .
C8 C9 H9B 109.4 . .
C10 C9 H9B 109.4 . .
H9A C9 H9B 108.0 . .
C9 C10 H10A 109.5 . .
C9 C10 H10B 109.5 . .
H10A C10 H10B 109.5 . .
C9 C10 H10C 109.5 . .
H10A C10 H10C 109.5 . .
H10B C10 H10C 109.5 . .
C13 C11 C6 113.6(5) . .
C13 C11 H11A 108.8 . .
C6 C11 H11A 108.8 . .
C13 C11 H11B 108.8 . .
C6 C11 H11B 108.8 . .
H11A C11 H11B 107.7 . .
O2 C12 C13 118.1(6) . .
O2 C12 C17 120.4(5) . .
C13 C12 C17 121.5(6) . .
C14 C13 C12 118.3(6) . .
C14 C13 C11 120.6(6) . .
C12 C13 C11 121.0(6) . .
C15 C14 C13 119.3(6) . .
C15 C14 H14 120.3 . .
C13 C14 H14 120.3 . .
C16 C15 C14 122.3(6) . .
C16 C15 Br2 119.0(5) . .
C14 C15 Br2 118.7(5) . .
C15 C16 C17 119.4(6) . .
C15 C16 H16 120.3 . .
C17 C16 H16 120.3 . .
C16 C17 C12 118.8(6) . .
C16 C17 C22 121.2(6) . .
C12 C17 C22 119.9(5) . .
O2 C18 C19 107.7(5) . .
O2 C18 H18A 110.2 . .
C19 C18 H18A 110.2 . .
O2 C18 H18B 110.2 . .
C19 C18 H18B 110.2 . .
H18A C18 H18B 108.5 . .
C20 C19 C18 114.0(6) . .
C20 C19 H19A 108.7 . .
C18 C19 H19A 108.7 . .
C20 C19 H19B 108.7 . .
C18 C19 H19B 108.7 . .
H19A C19 H19B 107.6 . .
C19 C20 C21 112.2(7) . .
C19 C20 H20A 109.2 . .
C21 C20 H20A 109.2 . .
C19 C20 H20B 109.2 . .
C21 C20 H20B 109.2 . .
H20A C20 H20B 107.9 . .
C20 C21 H21A 109.5 . .
C20 C21 H21B 109.5 . .
H21A C21 H21B 109.5 . .
C20 C21 H21C 109.5 . .
H21A C21 H21C 109.5 . .
H21B C21 H21C 109.5 . .
C24 C22 C17 113.9(5) . .
C24 C22 H22A 108.8 . .
C17 C22 H22A 108.8 . .
C24 C22 H22B 108.8 . .
C17 C22 H22B 108.8 . .
H22A C22 H22B 107.7 . .
O3 C23 C24 120.5(6) . .
O3 C23 C28 119.2(5) . .
C24 C23 C28 120.3(6) . .
C25 C24 C23 120.0(6) . .
C25 C24 C22 119.8(5) . .
C23 C24 C22 120.2(6) . .
C26 C25 C24 119.0(6) . .
C26 C25 H25 120.5 . .
C24 C25 H25 120.5 . .
C25 C26 C27 122.0(6) . .
C25 C26 Br3 119.1(5) . .
C27 C26 Br3 118.9(5) . .
C26 C27 C28 119.9(6) . .
C26 C27 H27 120.1 . .
C28 C27 H27 120.1 . .
C27 C28 C23 118.8(6) . .
C27 C28 C33 120.3(6) . .
C23 C28 C33 120.9(6) . .
O3 C29 C30 109.6(5) . .
O3 C29 H29A 109.7 . .
C30 C29 H29A 109.7 . .
O3 C29 H29B 109.7 . .
C30 C29 H29B 109.7 . .
H29A C29 H29B 108.2 . .
C29 C30 C31 112.7(6) . .
C29 C30 H30A 109.0 . .
C31 C30 H30A 109.0 . .
C29 C30 H30B 109.0 . .
C31 C30 H30B 109.0 . .
H30A C30 H30B 107.8 . .
C32 C31 C30 113.7(8) . .
C32 C31 H31A 108.8 . .
C30 C31 H31A 108.8 . .
C32 C31 H31B 108.8 . .
C30 C31 H31B 108.8 . .
H31A C31 H31B 107.7 . .
C31 C32 H32A 109.5 . .
C31 C32 H32B 109.5 . .
H32A C32 H32B 109.5 . .
C31 C32 H32C 109.5 . .
H32A C32 H32C 109.5 . .
H32B C32 H32C 109.5 . .
C28 C33 C35 115.3(5) . .
C28 C33 H33A 108.5 . .
C35 C33 H33A 108.5 . .
C28 C33 H33B 108.5 . .
C35 C33 H33B 108.5 . .
H33A C33 H33B 107.5 . .
O4 C34 C35 118.3(6) . .
O4 C34 C39 120.3(6) . .
C35 C34 C39 121.3(6) . .
C36 C35 C34 119.7(6) . .
C36 C35 C33 121.1(6) . .
C34 C35 C33 119.2(6) . .
C35 C36 C37 119.4(6) . .
C35 C36 H36 120.3 . .
C37 C36 H36 120.3 . .
C38 C37 C36 121.3(6) . .
C38 C37 Br4 119.0(5) . .
C36 C37 Br4 119.7(5) . .
C37 C38 C39 120.3(6) . .
C37 C38 H38 119.8 . .
C39 C38 H38 119.8 . .
C34 C39 C38 118.0(6) . .
C34 C39 C44 121.6(6) . .
C38 C39 C44 120.4(6) . .
O4 C40 C41 108.0(5) . .
O4 C40 H40A 110.1 . .
C41 C40 H40A 110.1 . .
O4 C40 H40B 110.1 . .
C41 C40 H40B 110.1 . .
H40A C40 H40B 108.4 . .
C40 C41 C42 113.9(6) . .
C40 C41 H41A 108.8 . .
C42 C41 H41A 108.8 . .
C40 C41 H41B 108.8 . .
C42 C41 H41B 108.8 . .
H41A C41 H41B 107.7 . .
C41 C42 C43 112.0(7) . .
C41 C42 H42A 109.2 . .
C43 C42 H42A 109.2 . .
C41 C42 H42B 109.2 . .
C43 C42 H42B 109.2 . .
H42A C42 H42B 107.9 . .
C42 C43 H43A 109.5 . .
C42 C43 H43B 109.5 . .
H43A C43 H43B 109.5 . .
C42 C43 H43C 109.5 . .
H43A C43 H43C 109.5 . .
H43B C43 H43C 109.5 . .
C39 C44 C2 115.6(5) . 2
C39 C44 H44A 108.4 . .
C2 C44 H44A 108.4 2 .
C39 C44 H44B 108.4 . .
C2 C44 H44B 108.4 2 .
H44A C44 H44B 107.4 . .
C50 C45 O5 119.6(6) . .
C50 C45 C46 122.5(6) . .
O5 C45 C46 117.7(5) . .
C45 C46 C47 118.5(6) . .
C45 C46 C88 120.0(6) . 2_665
C47 C46 C88 121.4(6) . 2_665
C48 C47 C46 118.2(6) . .
C48 C47 H47 120.9 . .
C46 C47 H47 120.9 . .
C47 C48 C49 123.7(6) . .
C47 C48 Br5 118.6(5) . .
C49 C48 Br5 117.6(5) . .
C48 C49 C50 118.5(6) . .
C48 C49 H49 120.8 . .
C50 C49 H49 120.8 . .
C45 C50 C49 118.5(6) . .
C45 C50 C55 119.6(6) . .
C49 C50 C55 121.9(6) . .
O5 C51 C52 107.9(6) . .
O5 C51 H51A 110.1 . .
C52 C51 H51A 110.1 . .
O5 C51 H51B 110.1 . .
C52 C51 H51B 110.1 . .
H51A C51 H51B 108.4 . .
C53 C52 C51 113.0(7) . .
C53 C52 H52A 109.0 . .
C51 C52 H52A 109.0 . .
C53 C52 H52B 109.0 . .
C51 C52 H52B 109.0 . .
H52A C52 H52B 107.8 . .
C52 C53 C54 111.2(7) . .
C52 C53 H53A 109.4 . .
C54 C53 H53A 109.4 . .
C52 C53 H53B 109.4 . .
C54 C53 H53B 109.4 . .
H53A C53 H53B 108.0 . .
C53 C54 H54A 109.5 . .
C53 C54 H54B 109.5 . .
H54A C54 H54B 109.5 . .
C53 C54 H54C 109.5 . .
H54A C54 H54C 109.5 . .
H54B C54 H54C 109.5 . .
C57 C55 C50 115.3(5) . .
C57 C55 H55A 108.4 . .
C50 C55 H55A 108.4 . .
C57 C55 H55B 108.4 . .
C50 C55 H55B 108.4 . .
H55A C55 H55B 107.5 . .
O6 C56 C61 118.4(5) . .
O6 C56 C57 118.9(6) . .
C61 C56 C57 122.5(6) . .
C56 C57 C58 117.3(6) . .
C56 C57 C55 122.4(6) . .
C58 C57 C55 120.2(6) . .
C59 C58 C57 120.4(6) . .
C59 C58 H58 119.8 . .
C57 C58 H58 119.8 . .
C58 C59 C60 122.1(6) . .
C58 C59 Br6 118.5(5) . .
C60 C59 Br6 119.5(5) . .
C59 C60 C61 118.7(6) . .
C59 C60 H60 120.6 . .
C61 C60 H60 120.6 . .
C56 C61 C60 118.9(6) . .
C56 C61 C66 119.3(5) . .
C60 C61 C66 121.6(6) . .
O6 C62 C63 108.7(5) . .
O6 C62 H62A 110.0 . .
C63 C62 H62A 110.0 . .
O6 C62 H62B 110.0 . .
C63 C62 H62B 110.0 . .
H62A C62 H62B 108.3 . .
C62 C63 C64 114.3(6) . .
C62 C63 H63A 108.7 . .
C64 C63 H63A 108.7 . .
C62 C63 H63B 108.7 . .
C64 C63 H63B 108.7 . .
H63A C63 H63B 107.6 . .
C63 C64 C65 112.3(6) . .
C63 C64 H64A 109.1 . .
C65 C64 H64A 109.1 . .
C63 C64 H64B 109.1 . .
C65 C64 H64B 109.1 . .
H64A C64 H64B 107.9 . .
C64 C65 H65A 109.5 . .
C64 C65 H65B 109.5 . .
H65A C65 H65B 109.5 . .
C64 C65 H65C 109.5 . .
H65A C65 H65C 109.5 . .
H65B C65 H65C 109.5 . .
C68 C66 C61 115.4(5) . .
C68 C66 H66A 108.4 . .
C61 C66 H66A 108.4 . .
C68 C66 H66B 108.4 . .
C61 C66 H66B 108.4 . .
H66A C66 H66B 107.5 . .
O7 C67 C72 122.8(6) . .
O7 C67 C68 116.5(6) . .
C72 C67 C68 120.6(6) . .
C69 C68 C67 118.9(6) . .
C69 C68 C66 121.1(6) . .
C67 C68 C66 120.0(6) . .
C70 C69 C68 120.5(6) . .
C70 C69 H69 119.8 . .
C68 C69 H69 119.8 . .
C69 C70 C71 121.2(7) . .
C69 C70 Br7 120.1(6) . .
C71 C70 Br7 118.6(5) . .
C70 C71 C72 119.9(6) . .
C70 C71 H71 120.0 . .
C72 C71 H71 120.0 . .
C71 C72 C67 118.8(6) . .
C71 C72 C77 118.9(6) . .
C67 C72 C77 122.3(6) . .
O7 C73 C74 110.5(7) . .
O7 C73 H73A 109.5 . .
C74 C73 H73A 109.6 . .
O7 C73 H73B 109.5 . .
C74 C73 H73B 109.5 . .
H73A C73 H73B 108.1 . .
C73 C74 C75 116.6(9) . .
C73 C74 H74A 108.2 . .
C75 C74 H74A 108.1 . .
C73 C74 H74B 108.1 . .
C75 C74 H74B 108.1 . .
H74A C74 H74B 107.3 . .
C74 C75 C76 114.4(8) . .
C74 C75 H75A 108.7 . .
C76 C75 H75A 108.7 . .
C74 C75 H75B 108.7 . .
C76 C75 H75B 108.7 . .
H75A C75 H75B 107.6 . .
C75 C76 H76A 109.5 . .
C75 C76 H76B 109.5 . .
H76A C76 H76B 109.5 . .
C75 C76 H76C 109.5 . .
H76A C76 H76C 109.5 . .
H76B C76 H76C 109.5 . .
C72 C77 C79 112.7(5) . .
C72 C77 H77A 109.1 . .
C79 C77 H77A 109.1 . .
C72 C77 H77B 109.1 . .
C79 C77 H77B 109.1 . .
H77A C77 H77B 107.8 . .
C79 C78 O8 119.0(6) . .
C79 C78 C83 122.1(6) . .
O8 C78 C83 118.9(6) . .
C78 C79 C80 118.1(6) . .
C78 C79 C77 121.8(5) . .
C80 C79 C77 120.1(6) . .
C81 C80 C79 120.2(6) . .
C81 C80 H80 119.9 . .
C79 C80 H80 119.9 . .
C80 C81 C82 121.3(6) . .
C80 C81 Br8 119.6(5) . .
C82 C81 Br8 119.1(5) . .
C81 C82 C83 119.3(6) . .
C81 C82 H82 120.3 . .
C83 C82 H82 120.3 . .
C82 C83 C78 118.8(6) . .
C82 C83 C88 120.7(6) . .
C78 C83 C88 120.5(6) . .
C85A C84 O8 110.1(13) . .
C85A C84 C85B 37.3(13) . .
O8 C84 C85B 105.1(8) . .
C85A C84 H84A 109.6 . .
O8 C84 H84A 109.6 . .
C85B C84 H84A 77.4 . .
C85A C84 H84B 109.7 . .
O8 C84 H84B 109.6 . .
C85B C84 H84B 139.9 . .
H84A C84 H84B 108.2 . .
C86A C85A C84 130(2) . .
C86A C85A H85A 104.9 . .
C84 C85A H85A 104.9 . .
C86A C85A H85B 104.8 . .
C84 C85A H85B 104.8 . .
H85A C85A H85B 105.8 . .
C85A C86A C87 105(2) . .
C85A C86A H86A 110.7 . .
C87 C86A H86A 110.8 . .
C85A C86A H86B 110.8 . .
C87 C86A H86B 110.8 . .
H86A C86A H86B 108.9 . .
C84 C85B C86B 95.9(12) . .
C84 C85B H85C 112.6 . .
C86B C85B H85C 112.6 . .
C84 C85B H85D 112.6 . .
C86B C85B H85D 112.5 . .
H85C C85B H85D 110.1 . .
C87 C86B C85B 112(2) . .
C87 C86B H86C 109.1 . .
C85B C86B H86C 109.2 . .
C87 C86B H86D 109.2 . .
C85B C86B H86D 109.2 . .
H86C C86B H86D 107.9 . .
C86B C87 C86A 40.7(13) . .
C86B C87 H87A 139.9 . .
C86A C87 H87A 109.4 . .
C86B C87 H87B 72.8 . .
C86A C87 H87B 109.5 . .
H87A C87 H87B 109.5 . .
C86B C87 H87C 106.8 . .
C86A C87 H87C 109.5 . .
H87A C87 H87C 109.5 . .
H87B C87 H87C 109.5 . .
C83 C88 C46 113.1(5) . 2_665
C83 C88 H88A 109.0 . .
C46 C88 H88A 109.0 2_665 .
C83 C88 H88B 109.0 . .
C46 C88 H88B 109.0 2_665 .
H88A C88 H88B 107.8 . .
C1 O1 C7 116.8(5) . .
C12 O2 C18 112.2(5) . .
C23 O3 C29 115.2(5) . .
C34 O4 C40 113.3(5) . .
C45 O5 C51 115.1(5) . .
C56 O6 C62 113.1(5) . .
C67 O7 C73 120.2(5) . .
C78 O8 C84 112.7(5) . .

loop_
_geom_bond_atom_site_label_1
_geom_bond_atom_site_label_2
_geom_bond_distance
_geom_bond_site_symmetry_2
C1 O1 1.384(7) .
C1 C6 1.390(9) .
C1 C2 1.405(8) .
C2 C3 1.400(9) .
C2 C44 1.522(9) 2
C3 C4 1.369(10) .
C3 H3 0.9500 .
C4 C5 1.385(9) .
C4 Br1 1.902(6) .
C5 C6 1.403(9) .
C5 H5 0.9500 .
C6 C11 1.531(9) .
C7 O1 1.446(8) .
C7 C8 1.527(11) .
C7 H7A 0.9900 .
C7 H7B 0.9900 .
C8 C9 1.465(12) .
C8 H8A 0.9900 .
C8 H8B 0.9900 .
C9 C10 1.546(15) .
C9 H9A 0.9900 .
C9 H9B 0.9900 .
C10 H10A 0.9800 .
C10 H10B 0.9800 .
C10 H10C 0.9800 .
C11 C13 1.512(9) .
C11 H11A 0.9900 .
C11 H11B 0.9900 .
C12 O2 1.383(7) .
C12 C13 1.400(9) .
C12 C17 1.402(9) .
C13 C14 1.393(9) .
C14 C15 1.387(9) .
C14 H14 0.9500 .
C15 C16 1.376(9) .
C15 Br2 1.907(6) .
C16 C17 1.385(8) .
C16 H16 0.9500 .
C17 C22 1.522(8) .
C18 O2 1.453(8) .
C18 C19 1.542(10) .
C18 H18A 0.9900 .
C18 H18B 0.9900 .
C19 C20 1.504(11) .
C19 H19A 0.9900 .
C19 H19B 0.9900 .
C20 C21 1.514(11) .
C20 H20A 0.9900 .
C20 H20B 0.9900 .
C21 H21A 0.9800 .
C21 H21B 0.9800 .
C21 H21C 0.9800 .
C22 C24 1.522(8) .
C22 H22A 0.9900 .
C22 H22B 0.9900 .
C23 O3 1.374(7) .
C23 C24 1.402(8) .
C23 C28 1.408(9) .
C24 C25 1.389(9) .
C25 C26 1.378(9) .
C25 H25 0.9500 .
C26 C27 1.385(9) .
C26 Br3 1.912(6) .
C27 C28 1.390(9) .
C27 H27 0.9500 .
C28 C33 1.498(9) .
C29 O3 1.450(7) .
C29 C30 1.497(9) .
C29 H29A 0.9900 .
C29 H29B 0.9900 .
C30 C31 1.517(10) .
C30 H30A 0.9900 .
C30 H30B 0.9900 .
C31 C32 1.505(12) .
C31 H31A 0.9900 .
C31 H31B 0.9900 .
C32 H32A 0.9800 .
C32 H32B 0.9800 .
C32 H32C 0.9800 .
C33 C35 1.529(8) .
C33 H33A 0.9900 .
C33 H33B 0.9900 .
C34 O4 1.378(8) .
C34 C35 1.394(9) .
C34 C39 1.395(9) .
C35 C36 1.386(9) .
C36 C37 1.388(9) .
C36 H36 0.9500 .
C37 C38 1.374(9) .
C37 Br4 1.904(6) .
C38 C39 1.407(9) .
C38 H38 0.9500 .
C39 C44 1.510(9) .
C40 O4 1.448(8) .
C40 C41 1.515(9) .
C40 H40A 0.9900 .
C40 H40B 0.9900 .
C41 C42 1.523(10) .
C41 H41A 0.9900 .
C41 H41B 0.9900 .
C42 C43 1.531(10) .
C42 H42A 0.9900 .
C42 H42B 0.9900 .
C43 H43A 0.9800 .
C43 H43B 0.9800 .
C43 H43C 0.9800 .
C44 C2 1.522(9) 2
C44 H44A 0.9900 .
C44 H44B 0.9900 .
C45 C50 1.386(9) .
C45 O5 1.396(7) .
C45 C46 1.398(9) .
C46 C47 1.408(9) .
C46 C88 1.526(9) 2_665
C47 C48 1.373(9) .
C47 H47 0.9500 .
C48 C49 1.383(9) .
C48 Br5 1.915(6) .
C49 C50 1.404(9) .
C49 H49 0.9500 .
C50 C55 1.533(9) .
C51 O5 1.443(8) .
C51 C52 1.521(10) .
C51 H51A 0.9900 .
C51 H51B 0.9900 .
C52 C53 1.499(11) .
C52 H52A 0.9900 .
C52 H52B 0.9900 .
C53 C54 1.554(11) .
C53 H53A 0.9900 .
C53 H53B 0.9900 .
C54 H54A 0.9800 .
C54 H54B 0.9800 .
C54 H54C 0.9800 .
C55 C57 1.511(9) .
C55 H55A 0.9900 .
C55 H55B 0.9900 .
C56 O6 1.391(7) .
C56 C61 1.394(9) .
C56 C57 1.398(9) .
C57 C58 1.402(9) .
C58 C59 1.372(9) .
C58 H58 0.9500 .
C59 C60 1.391(9) .
C59 Br6 1.912(6) .
C60 C61 1.396(9) .
C60 H60 0.9500 .
C61 C66 1.517(8) .
C62 O6 1.444(8) .
C62 C63 1.496(9) .
C62 H62A 0.9900 .
C62 H62B 0.9900 .
C63 C64 1.525(10) .
C63 H63A 0.9900 .
C63 H63B 0.9900 .
C64 C65 1.537(10) .
C64 H64A 0.9900 .
C64 H64B 0.9900 .
C65 H65A 0.9800 .
C65 H65B 0.9800 .
C65 H65C 0.9800 .
C66 C68 1.514(8) .
C66 H66A 0.9900 .
C66 H66B 0.9900 .
C67 O7 1.362(8) .
C67 C72 1.406(9) .
C67 C68 1.409(9) .
C68 C69 1.391(10) .
C69 C70 1.372(10) .
C69 H69 0.9500 .
C70 C71 1.388(10) .
C70 Br7 1.906(7) .
C71 C72 1.398(9) .
C71 H71 0.9500 .
C72 C77 1.511(9) .
C73 O7 1.437(9) .
C73 C74 1.459(12) .
C73 H73A 0.9900 .
C73 H73B 0.9900 .
C74 C75 1.497(13) .
C74 H74A 0.9900 .
C74 H74B 0.9900 .
C75 C76 1.514(13) .
C75 H75A 0.9900 .
C75 H75B 0.9900 .
C76 H76A 0.9800 .
C76 H76B 0.9800 .
C76 H76C 0.9800 .
C77 C79 1.521(8) .
C77 H77A 0.9900 .
C77 H77B 0.9900 .
C78 C79 1.393(9) .
C78 O8 1.395(7) .
C78 C83 1.398(9) .
C79 C80 1.395(8) .
C80 C81 1.389(9) .
C80 H80 0.9500 .
C81 C82 1.389(10) .
C81 Br8 1.890(6) .
C82 C83 1.396(9) .
C82 H82 0.9500 .
C83 C88 1.520(9) .
C84 C85A 1.46(3) .
C84 O8 1.459(8) .
C84 C85B 1.612(18) .
C84 H84A 0.9900 .
C84 H84B 0.9900 .
C85A C86A 1.33(3) .
C85A H85A 0.9900 .
C85A H85B 0.9900 .
C86A C87 1.503(19) .
C86A H86A 0.9900 .
C86A H86B 0.9900 .
C85B C86B 1.87(3) .
C85B H85C 0.9900 .
C85B H85D 0.9900 .
C86B C87 1.22(3) .
C86B H86C 0.9900 .
C86B H86D 0.9900 .
C87 H87A 0.9800 .
C87 H87B 0.9800 .
C87 H87C 0.9800 .
C88 C46 1.526(9) 2_665
C88 H88A 0.9900 .
C88 H88B 0.9900 .
